data_7215368
loop_
_publ_author_name
'Chen, Jing'
'Feng, Yun-Long'
'Jiang, Zhan-Guo'
'Cheng, Jian-Wen'

_publ_section_title
;
 Two unusual binodal highly-connected 3D networks constructed with
 mutiflexible ligands
;
_journal_issue 20
_journal_name_full CrystEngComm
_journal_page_first 6071
_journal_paper_doi 10.1039/c1ce05259d
_journal_volume 13
_journal_year 2011
_chemical_formula_moiety 'C40 H47 Co4 N8 O19.50'
_chemical_formula_sum 'C40 H47 Co4 N8 O19.5'
_chemical_formula_weight 1187.58
_chemical_name_systematic
;
?
;
_space_group_IT_number 14
_symmetry_cell_setting monoclinic
_symmetry_space_group_name_Hall '-P 2ybc'
_symmetry_space_group_name_H-M 'P 1 21/c 1'
_atom_sites_solution_hydrogens geom
_atom_sites_solution_primary direct
_atom_sites_solution_secondary difmap
_audit_creation_method SHELXL-97
_cell_angle_alpha 90.00
_cell_angle_beta 116.6820(10)
_cell_angle_gamma 90.00
_cell_formula_units_Z 2
_cell_length_a 11.2742(2)
_cell_length_b 20.1605(4)
_cell_length_c 12.0927(2)
_cell_measurement_reflns_used 9991
_cell_measurement_temperature 296(2)
_cell_measurement_theta_max 27.00
_cell_measurement_theta_min 2.02
_cell_volume 2455.90(8)
_computing_cell_refinement 'Siemens SMART & SAINT'
_computing_data_collection 'Siemens SMART'
_computing_data_reduction 'Siemens XPREP'
_computing_molecular_graphics 'Bruker SHELXTL'
_computing_publication_material 'Bruker SHELXTL'
_computing_structure_refinement 'Siemens SHELXTL'
_computing_structure_solution 'Siemens SHELXTL'
_diffrn_ambient_temperature 296(2)
_diffrn_measured_fraction_theta_full 0.961
_diffrn_measured_fraction_theta_max 0.961
_diffrn_measurement_device_type 'Bruker P4'
_diffrn_measurement_method '\w scans'
_diffrn_radiation_monochromator graphite
_diffrn_radiation_source 'fine-focus sealed tube'
_diffrn_radiation_type MoK\a
_diffrn_radiation_wavelength 0.71073
_diffrn_reflns_av_R_equivalents 0.0459
_diffrn_reflns_av_sigmaI/netI 0.0339
_diffrn_reflns_limit_h_max 14
_diffrn_reflns_limit_h_min -14
_diffrn_reflns_limit_k_max 25
_diffrn_reflns_limit_k_min -25
_diffrn_reflns_limit_l_max 15
_diffrn_reflns_limit_l_min -15
_diffrn_reflns_number 27633
_diffrn_reflns_theta_full 27.00
_diffrn_reflns_theta_max 27.00
_diffrn_reflns_theta_min 2.02
_diffrn_standards_decay_% none
_diffrn_standards_interval_count none
_diffrn_standards_interval_time none
_diffrn_standards_number none
_exptl_absorpt_coefficient_mu 1.410
_exptl_absorpt_correction_T_max 0.916
_exptl_absorpt_correction_T_min 0.746
_exptl_absorpt_correction_type empirical
_exptl_absorpt_process_details 'SADABS (Sheldrick, 1996)'
_exptl_crystal_colour violet
_exptl_crystal_density_diffrn 1.606
_exptl_crystal_density_method 'not measured'
_exptl_crystal_description block
_exptl_crystal_F_000 1214
_exptl_crystal_size_max 0.479
_exptl_crystal_size_mid 0.179
_exptl_crystal_size_min 0.062
_refine_diff_density_max 1.539
_refine_diff_density_min -1.396
_refine_diff_density_rms 0.225
_refine_ls_extinction_method none
_refine_ls_goodness_of_fit_ref 1.040
_refine_ls_hydrogen_treatment mixed
_refine_ls_matrix_type full
_refine_ls_number_parameters 331
_refine_ls_number_reflns 5162
_refine_ls_number_restraints 10
_refine_ls_restrained_S_all 1.041
_refine_ls_R_factor_gt 0.0690
_refine_ls_shift/su_max 0.002
_refine_ls_shift/su_mean 0.000
_refine_ls_structure_factor_coef Fsqd
_refine_ls_weighting_details 'calc w=1/[\s^2^(Fo^2^)+(0.2900P)^2^+1.0000P] where P=(Fo^2^+2Fc^2^)/3'
_refine_ls_weighting_scheme calc
_refine_ls_wR_factor_gt 0.2401
_refine_ls_wR_factor_ref 0.3287
_reflns_number_gt 4104
_reflns_number_total 5162
_reflns_threshold_expression >2sigma(I)
_cod_data_source_file c1ce05259d.txt
_cod_data_source_block b
_cod_depositor_comments
;
The following automatic conversions were performed:

'_symmetry_cell_setting' value 'Monoclinic' changed to 'monoclinic'
according to
/usr/data/users/saulius/automatic-downloads/retrospective/RSC/lib/dictionaries/cif_core.dic
dictionary named 'cif_core.dic' version 2.4.2 from 2011-04-26.

Automatic conversion script
Id: cif_fix_values 2281 2013-09-26 08:29:07Z andrius 
;
_cod_original_sg_symbol_H-M P2(1)/c
_cod_original_formula_sum 'C40 H47 Co4 N8 O19.50'
_cod_database_code 7215368
_refine_ls_r_factor_ref 0.0945

loop_
_symmetry_equiv_pos_as_xyz
'x, y, z'
'-x, y+1/2, -z+1/2'
'-x, -y, -z'
'x, -y-1/2, z-1/2'

loop_
_atom_site_label
_atom_site_type_symbol
_atom_site_fract_x
_atom_site_fract_y
_atom_site_fract_z
_atom_site_U_iso_or_equiv
_atom_site_adp_type
_atom_site_occupancy
_atom_site_symmetry_multiplicity
_atom_site_calc_flag
_atom_site_refinement_flags
_atom_site_disorder_assembly
_atom_site_disorder_group
Co1 Co 0.43208(6) 0.06589(3) 0.50584(5) 0.0241(3) Uani 1 1 d . . .
Co2 Co 0.44998(6) -0.07757(3) 0.68493(5) 0.0249(3) Uani 1 1 d . . .
O O 0.4040(3) -0.03457(15) 0.5193(3) 0.0244(7) Uani 1 1 d . . .
O1 O 0.5397(4) 0.08727(16) 0.7000(3) 0.0310(7) Uani 1 1 d . . .
O2 O 0.4704(4) 0.00813(15) 0.7857(3) 0.0346(8) Uani 1 1 d . . .
O3 O 0.5571(4) 0.32266(15) 0.8650(3) 0.0339(8) Uani 1 1 d . . .
O4 O 0.4710(4) 0.33511(16) 0.9969(4) 0.0410(9) Uani 1 1 d . . .
O5 O 0.4005(3) 0.11451(16) 1.1248(3) 0.0321(7) Uani 1 1 d . . .
O6 O 0.1460(5) 0.0409(3) 1.1775(5) 0.0741(16) Uani 1 1 d . . .
O7 O 0.3562(4) 0.06587(16) 1.3019(3) 0.0316(8) Uani 1 1 d . . .
O1W O 0.1413(9) -0.0679(4) -0.6663(9) 0.053(2) Uani 0.50 1 d P . .
H1WB H 0.1729 -0.0811 -0.7116 0.064 Uiso 0.50 1 d PR . .
H1WA H 0.1662 -0.0909 -0.6042 0.064 Uiso 0.50 1 d PR . .
O2W O 0.2308(9) -0.1685(4) -0.7788(10) 0.101(3) Uani 0.75 1 d P . .
H2WA H 0.2071 -0.2068 -0.7784 0.121 Uiso 0.75 1 d PR . .
H2WB H 0.3103 -0.1661 -0.7324 0.121 Uiso 0.75 1 d PR . .
O3W O -0.0622(12) 0.0823(8) -1.0391(10) 0.104(5) Uani 0.50 1 d P . .
H3WA H -0.0364 0.1206 -1.0209 0.124 Uiso 0.50 1 d PR . .
H3WB H -0.0266 0.0665 -1.0792 0.124 Uiso 0.50 1 d PR . .
N1 N 0.2566(4) 0.0943(2) 0.5143(4) 0.0362(10) Uani 1 1 d . A .
N2 N 0.1264(8) 0.1550(4) 0.5642(9) 0.099(2) Uani 1 1 d D . .
N3 N -0.1691(8) 0.3477(4) 0.7090(8) 0.0881(19) Uani 1 1 d D . .
N4 N -0.2851(4) 0.4027(2) 0.7827(5) 0.0373(10) Uani 1 1 d . . .
C1 C 0.4887(5) 0.1156(2) 0.8665(4) 0.0286(9) Uani 1 1 d . . .
C2 C 0.5120(5) 0.1831(2) 0.8608(4) 0.0268(9) Uani 1 1 d . . .
H2A H 0.5399 0.1987 0.8040 0.032 Uiso 1 1 calc R . .
C3 C 0.4933(4) 0.2272(2) 0.9406(4) 0.0272(9) Uani 1 1 d . . .
C4 C 0.4571(5) 0.2026(2) 1.0279(4) 0.0300(9) Uani 1 1 d . . .
H4A H 0.4483 0.2314 1.0838 0.036 Uiso 1 1 calc R . .
C5 C 0.4339(5) 0.1359(2) 1.0328(4) 0.0303(10) Uani 1 1 d . . .
C6 C 0.4483(5) 0.0921(2) 0.9520(4) 0.0302(10) Uani 1 1 d . . .
H6A H 0.4311 0.0472 0.9548 0.036 Uiso 1 1 calc R . .
C7 C 0.5020(5) 0.0669(2) 0.7767(4) 0.0249(9) Uani 1 1 d . . .
C8 C 0.5102(5) 0.3014(2) 0.9326(4) 0.0261(9) Uani 1 1 d . . .
C9 C 0.2793(6) 0.0799(3) 1.0857(5) 0.0474(14) Uani 1 1 d . . .
H9A H 0.2811 0.0400 1.0418 0.057 Uiso 1 1 calc R . .
H9B H 0.2066 0.1075 1.0298 0.057 Uiso 1 1 calc R . .
C10 C 0.2585(5) 0.0617(3) 1.1995(5) 0.0366(11) Uani 1 1 d . . .
C11 C 0.1472(7) 0.0592(4) 0.4954(10) 0.070(2) Uani 1 1 d . . .
H11A H 0.1296 0.0160 0.4656 0.084 Uiso 1 1 calc R A .
C12 C 0.0660(9) 0.0970(4) 0.5268(13) 0.097(4) Uani 1 1 d . A .
H12A H -0.0153 0.0845 0.5227 0.116 Uiso 1 1 calc R . .
C13 C 0.2411(7) 0.1511(3) 0.5556(8) 0.066(2) Uani 1 1 d . A .
H13A H 0.3024 0.1855 0.5770 0.079 Uiso 1 1 calc R . .
C14 C 0.0722(10) 0.2163(5) 0.5893(11) 0.099(2) Uani 0.50 1 d PD A 1
H14A H -0.0198 0.2225 0.5296 0.119 Uiso 0.50 1 calc PR A 1
H14B H 0.1231 0.2546 0.5870 0.119 Uiso 0.50 1 calc PR A 1
C15 C 0.085(10) 0.206(3) 0.717(4) 0.126(11) Uani 0.50 1 d PD A 1
H15A H 0.1772 0.2019 0.7770 0.151 Uiso 0.50 1 calc PR A 1
H15B H 0.0378 0.1661 0.7200 0.151 Uiso 0.50 1 calc PR A 1
C16 C 0.021(2) 0.2686(11) 0.742(5) 0.104(7) Uani 0.50 1 d PD A 1
H16A H 0.0305 0.2639 0.8250 0.125 Uiso 0.50 1 calc PR A 1
H16B H 0.0773 0.3055 0.7439 0.125 Uiso 0.50 1 calc PR A 1
C17 C -0.1183(9) 0.2908(4) 0.6639(9) 0.0881(19) Uani 0.50 1 d PD A 1
H17A H -0.1267 0.3023 0.5828 0.106 Uiso 0.50 1 calc PR A 1
H17B H -0.1763 0.2532 0.6529 0.106 Uiso 0.50 1 calc PR A 1
C14' C 0.0722(10) 0.2163(5) 0.5893(11) 0.099(2) Uani 0.50 1 d PD A 2
H14C H -0.0217 0.2179 0.5326 0.119 Uiso 0.50 1 calc PR A 2
H14D H 0.1138 0.2534 0.5691 0.119 Uiso 0.50 1 calc PR A 2
C15' C 0.087(10) 0.227(3) 0.717(4) 0.126(11) Uani 0.50 1 d PD A 2
H15C H 0.1807 0.2258 0.7744 0.151 Uiso 0.50 1 calc PR A 2
H15D H 0.0444 0.1908 0.7376 0.151 Uiso 0.50 1 calc PR A 2
C16' C 0.0289(19) 0.2929(11) 0.737(5) 0.104(7) Uani 0.50 1 d PD A 2
H16C H 0.0527 0.2985 0.8245 0.125 Uiso 0.50 1 calc PR A 2
H16D H 0.0646 0.3301 0.7110 0.125 Uiso 0.50 1 calc PR A 2
C17' C -0.1183(9) 0.2908(4) 0.6639(9) 0.0881(19) Uani 0.50 1 d PD A 2
H17C H -0.1533 0.2492 0.6773 0.106 Uiso 0.50 1 calc PR A 2
H17D H -0.1438 0.2953 0.5762 0.106 Uiso 0.50 1 calc PR A 2
C18 C -0.1488(9) 0.4133(4) 0.6973(9) 0.075(2) Uani 1 1 d . A .
H18A H -0.0951 0.4313 0.6649 0.090 Uiso 1 1 calc R . .
C19 C -0.2225(7) 0.4477(3) 0.7422(7) 0.0532(16) Uani 1 1 d . A .
H19A H -0.2290 0.4936 0.7448 0.064 Uiso 1 1 calc R . .
C20 C -0.2503(6) 0.3443(3) 0.7616(6) 0.0479(14) Uani 1 1 d . A .
H20A H -0.2790 0.3047 0.7811 0.057 Uiso 1 1 calc R . .
H H 0.343(8) -0.045(4) 0.463(7) 0.057 Uiso 1 1 d . . .

loop_
_atom_site_aniso_label
_atom_site_aniso_U_11
_atom_site_aniso_U_22
_atom_site_aniso_U_33
_atom_site_aniso_U_23
_atom_site_aniso_U_13
_atom_site_aniso_U_12
Co1 0.0393(5) 0.0135(4) 0.0318(5) 0.0022(2) 0.0269(4) 0.0028(2)
Co2 0.0422(5) 0.0142(4) 0.0318(5) -0.0006(2) 0.0287(4) -0.0014(2)
O 0.0343(16) 0.0159(15) 0.0336(16) 0.0002(11) 0.0246(14) 0.0004(11)
O1 0.049(2) 0.0225(15) 0.0358(17) -0.0024(13) 0.0314(15) -0.0054(13)
O2 0.068(2) 0.0137(14) 0.0432(18) -0.0076(13) 0.0434(17) -0.0062(14)
O3 0.058(2) 0.0170(16) 0.0480(19) 0.0011(13) 0.0428(18) 0.0015(13)
O4 0.086(3) 0.0117(15) 0.054(2) -0.0058(14) 0.057(2) -0.0037(15)
O5 0.054(2) 0.0269(17) 0.0288(15) -0.0011(13) 0.0301(15) -0.0069(14)
O6 0.048(3) 0.120(5) 0.065(3) 0.002(3) 0.035(2) -0.016(3)
O7 0.044(2) 0.0280(17) 0.0341(18) 0.0001(13) 0.0279(16) -0.0002(13)
O1W 0.051(5) 0.067(6) 0.051(5) -0.012(4) 0.032(4) -0.022(4)
O2W 0.104(6) 0.075(5) 0.157(9) -0.038(6) 0.089(6) -0.038(5)
O3W 0.053(7) 0.201(18) 0.040(5) 0.003(7) 0.006(5) 0.006(7)
N1 0.038(2) 0.029(2) 0.055(3) 0.0037(19) 0.033(2) 0.0084(16)
N2 0.091(4) 0.087(4) 0.162(6) -0.031(4) 0.094(5) 0.005(3)
N3 0.100(4) 0.076(4) 0.135(5) -0.031(4) 0.094(4) -0.002(3)
N4 0.043(2) 0.029(2) 0.056(3) -0.0073(19) 0.037(2) 0.0014(17)
C1 0.049(3) 0.017(2) 0.029(2) -0.0014(16) 0.0252(19) -0.0001(17)
C2 0.046(2) 0.019(2) 0.0252(19) 0.0024(15) 0.0247(18) 0.0015(17)
C3 0.042(2) 0.0146(19) 0.034(2) -0.0036(16) 0.0251(19) 0.0009(16)
C4 0.049(3) 0.020(2) 0.031(2) -0.0043(17) 0.027(2) -0.0005(17)
C5 0.054(3) 0.021(2) 0.0270(19) 0.0038(17) 0.0277(19) -0.0007(18)
C6 0.056(3) 0.0126(19) 0.034(2) -0.0016(17) 0.031(2) -0.0015(17)
C7 0.038(2) 0.018(2) 0.027(2) -0.0071(15) 0.0228(18) -0.0027(16)
C8 0.044(2) 0.0156(19) 0.0267(18) -0.0024(16) 0.0232(18) -0.0040(16)
C9 0.051(3) 0.062(4) 0.033(3) 0.005(2) 0.022(2) -0.004(3)
C10 0.042(3) 0.039(3) 0.036(2) 0.004(2) 0.023(2) 0.002(2)
C11 0.060(4) 0.053(4) 0.125(7) -0.035(4) 0.066(5) -0.016(3)
C12 0.088(6) 0.055(5) 0.205(12) -0.015(6) 0.117(8) -0.006(4)
C13 0.066(4) 0.043(3) 0.115(6) -0.030(4) 0.065(4) -0.002(3)
C14 0.091(4) 0.087(4) 0.162(6) -0.031(4) 0.094(5) 0.005(3)
C15 0.147(12) 0.12(3) 0.116(9) -0.010(13) 0.067(9) 0.06(3)
C16 0.118(10) 0.051(16) 0.159(12) -0.022(17) 0.075(9) 0.040(10)
C17 0.100(4) 0.076(4) 0.135(5) -0.031(4) 0.094(4) -0.002(3)
C14' 0.091(4) 0.087(4) 0.162(6) -0.031(4) 0.094(5) 0.005(3)
C15' 0.147(12) 0.12(3) 0.116(9) -0.010(13) 0.067(9) 0.06(3)
C16' 0.118(10) 0.051(16) 0.159(12) -0.022(17) 0.075(9) 0.040(10)
C17' 0.100(4) 0.076(4) 0.135(5) -0.031(4) 0.094(4) -0.002(3)
C18 0.083(5) 0.070(5) 0.116(7) 0.010(5) 0.084(6) 0.009(4)
C19 0.065(4) 0.039(3) 0.084(4) 0.007(3) 0.059(4) 0.002(3)
C20 0.051(3) 0.034(3) 0.076(4) -0.005(3) 0.043(3) 0.003(2)

loop_
_atom_type_symbol
_atom_type_description
_atom_type_scat_dispersion_real
_atom_type_scat_dispersion_imag
_atom_type_scat_source
C C 0.0033 0.0016 'International Tables Vol C Tables 4.2.6.8 and 6.1.1.4'
H H 0.0000 0.0000 'International Tables Vol C Tables 4.2.6.8 and 6.1.1.4'
N N 0.0061 0.0033 'International Tables Vol C Tables 4.2.6.8 and 6.1.1.4'
O O 0.0106 0.0060 'International Tables Vol C Tables 4.2.6.8 and 6.1.1.4'
Co Co 0.3494 0.9721 'International Tables Vol C Tables 4.2.6.8 and 6.1.1.4'

loop_
_geom_angle_atom_site_label_1
_geom_angle_atom_site_label_2
_geom_angle_atom_site_label_3
_geom_angle
_geom_angle_site_symmetry_1
_geom_angle_site_symmetry_3
O4 Co1 O 176.87(15) 4_565 .
O4 Co1 O 93.52(13) 4_565 3_656
O Co1 O 83.86(12) . 3_656
O4 Co1 N1 88.06(16) 4_565 .
O Co1 N1 94.70(15) . .
O Co1 N1 174.72(16) 3_656 .
O4 Co1 O1 80.42(14) 4_565 .
O Co1 O1 98.15(12) . .
O Co1 O1 96.70(13) 3_656 .
N1 Co1 O1 88.53(16) . .
O4 Co1 O7 85.79(13) 4_565 1_554
O Co1 O7 95.23(12) . 1_554
O Co1 O7 76.35(13) 3_656 1_554
N1 Co1 O7 98.76(16) . 1_554
O1 Co1 O7 164.19(12) . 1_554
O Co2 O2 97.84(13) . .
O Co2 O3 99.58(13) . 2_646
O2 Co2 O3 162.58(14) . 2_646
O Co2 N4 114.20(16) . 2_546
O2 Co2 N4 85.54(16) . 2_546
O3 Co2 N4 87.13(15) 2_646 2_546
O Co2 O7 79.94(13) . 3_657
O2 Co2 O7 91.39(13) . 3_657
O3 Co2 O7 91.88(13) 2_646 3_657
N4 Co2 O7 165.80(17) 2_546 3_657
O Co2 O5 151.93(12) . 3_657
O2 Co2 O5 80.92(13) . 3_657
O3 Co2 O5 83.83(13) 2_646 3_657
N4 Co2 O5 93.74(15) 2_546 3_657
O7 Co2 O5 72.08(13) 3_657 3_657
Co2 O Co1 121.14(16) . .
Co2 O Co1 99.39(14) . 3_656
Co1 O Co1 96.14(12) . 3_656
Co2 O H 120(6) . .
Co1 O H 108(6) . .
Co1 O H 107(6) 3_656 .
C7 O1 Co1 122.1(3) . .
C7 O2 Co2 134.3(3) . .
C8 O3 Co2 123.6(3) . 2_656
C8 O4 Co1 134.6(3) . 4_566
C5 O5 C9 116.9(4) . .
C5 O5 Co2 124.3(3) . 3_657
C9 O5 Co2 110.0(3) . 3_657
C10 O7 Co2 120.3(3) . 3_657
C10 O7 Co1 147.1(3) . 1_556
Co2 O7 Co1 92.65(14) 3_657 1_556
H1WB O1W H1WA 110.9 . .
H2WA O2W H2WB 108.3 . .
H3WA O3W H3WB 108.4 . .
C13 N1 C11 104.9(5) . .
C13 N1 Co1 123.6(4) . .
C11 N1 Co1 131.1(4) . .
C12 N2 C13 106.7(6) . .
C12 N2 C14 127.9(7) . .
C13 N2 C14 124.6(8) . .
C20 N3 C18 106.6(6) . .
C20 N3 C17 126.4(7) . .
C18 N3 C17 126.9(7) . .
C20 N4 C19 106.4(4) . .
C20 N4 Co2 125.2(4) . 2_556
C19 N4 Co2 125.6(4) . 2_556
C6 C1 C2 120.1(4) . .
C6 C1 C7 118.9(4) . .
C2 C1 C7 121.0(4) . .
C1 C2 C3 119.9(4) . .
C1 C2 H2A 120.0 . .
C3 C2 H2A 120.0 . .
C4 C3 C2 119.1(4) . .
C4 C3 C8 119.4(4) . .
C2 C3 C8 121.5(4) . .
C5 C4 C3 120.7(4) . .
C5 C4 H4A 119.6 . .
C3 C4 H4A 119.6 . .
C4 C5 C6 120.6(4) . .
C4 C5 O5 117.5(4) . .
C6 C5 O5 121.9(4) . .
C5 C6 C1 119.5(4) . .
C5 C6 H6A 120.2 . .
C1 C6 H6A 120.2 . .
O1 C7 O2 125.3(4) . .
O1 C7 C1 119.5(4) . .
O2 C7 C1 115.2(4) . .
O3 C8 O4 126.8(4) . .
O3 C8 C3 119.2(4) . .
O4 C8 C3 113.9(4) . .
O5 C9 C10 109.3(5) . .
O5 C9 H9A 109.8 . .
C10 C9 H9A 109.8 . .
O5 C9 H9B 109.8 . .
C10 C9 H9B 109.8 . .
H9A C9 H9B 108.3 . .
O7 C10 O6 126.9(5) . .
O7 C10 C9 117.0(5) . .
O6 C10 C9 116.0(5) . .
N1 C11 C12 109.7(6) . .
N1 C11 H11A 125.2 . .
C12 C11 H11A 125.2 . .
N2 C12 C11 106.2(6) . .
N2 C12 H12A 126.9 . .
C11 C12 H12A 126.9 . .
N1 C13 N2 112.5(6) . .
N1 C13 H13A 123.7 . .
N2 C13 H13A 123.7 . .
N2 C14 C15 103.7(13) . .
N2 C14 H14A 111.0 . .
C15 C14 H14A 111.0 . .
N2 C14 H14B 111.0 . .
C15 C14 H14B 111.0 . .
H14A C14 H14B 109.0 . .
C14 C15 C16 104(3) . .
C14 C15 H15A 110.9 . .
C16 C15 H15A 110.9 . .
C14 C15 H15B 110.9 . .
C16 C15 H15B 110.9 . .
H15A C15 H15B 108.9 . .
C17 C16 C15 125(4) . .
C17 C16 H16A 106.1 . .
C15 C16 H16A 106.1 . .
C17 C16 H16B 106.1 . .
C15 C16 H16B 106.1 . .
H16A C16 H16B 106.3 . .
N3 C17 C16 117.9(15) . .
N3 C17 H17A 107.8 . .
C16 C17 H17A 107.8 . .
N3 C17 H17B 107.8 . .
C16 C17 H17B 107.8 . .
H17A C17 H17B 107.2 . .
C16' C15' H15C 108.4 . .
C16' C15' H15D 108.4 . .
H15C C15' H15D 107.4 . .
C15' C16' H16C 110.0 . .
C15' C16' H16D 110.0 . .
H16C C16' H16D 108.4 . .
N3 C18 C19 106.9(6) . .
N3 C18 H18A 126.5 . .
C19 C18 H18A 126.5 . .
N4 C19 C18 107.9(6) . .
N4 C19 H19A 126.0 . .
C18 C19 H19A 126.0 . .
N4 C20 N3 112.2(6) . .
N4 C20 H20A 123.9 . .
N3 C20 H20A 123.9 . .

loop_
_geom_bond_atom_site_label_1
_geom_bond_atom_site_label_2
_geom_bond_distance
_geom_bond_site_symmetry_2
Co1 O4 2.057(3) 4_565
Co1 O 2.068(3) .
Co1 O 2.101(3) 3_656
Co1 N1 2.105(4) .
Co1 O1 2.148(3) .
Co1 O7 2.218(4) 1_554
Co2 O 2.024(3) .
Co2 O2 2.067(3) .
Co2 O3 2.091(3) 2_646
Co2 N4 2.103(4) 2_546
Co2 O7 2.132(4) 3_657
Co2 O5 2.282(3) 3_657
O Co1 2.101(3) 3_656
O H 0.75(8) .
O1 C7 1.250(5) .
O2 C7 1.256(5) .
O3 C8 1.232(5) .
O3 Co2 2.091(3) 2_656
O4 C8 1.252(5) .
O4 Co1 2.057(3) 4_566
O5 C5 1.394(5) .
O5 C9 1.413(7) .
O5 Co2 2.282(3) 3_657
O6 C10 1.247(7) .
O7 C10 1.236(6) .
O7 Co2 2.132(4) 3_657
O7 Co1 2.218(4) 1_556
O1W H1WB 0.8207 .
O1W H1WA 0.8162 .
O2W H2WA 0.8172 .
O2W H2WB 0.8173 .
O3W H3WA 0.8192 .
O3W H3WB 0.8194 .
N1 C13 1.292(7) .
N1 C11 1.350(8) .
N2 C12 1.326(12) .
N2 C13 1.346(8) .
N2 C14 1.470(9) .
N3 C20 1.331(8) .
N3 C18 1.359(11) .
N3 C17 1.492(8) .
N4 C20 1.302(7) .
N4 C19 1.368(7) .
N4 Co2 2.103(4) 2_556
C1 C6 1.387(6) .
C1 C2 1.393(6) .
C1 C7 1.520(5) .
C2 C3 1.397(6) .
C2 H2A 0.9300 .
C3 C4 1.384(6) .
C3 C8 1.516(6) .
C4 C5 1.376(6) .
C4 H4A 0.9300 .
C5 C6 1.380(6) .
C6 H6A 0.9300 .
C9 C10 1.541(7) .
C9 H9A 0.9700 .
C9 H9B 0.9700 .
C11 C12 1.369(9) .
C11 H11A 0.9300 .
C12 H12A 0.9300 .
C13 H13A 0.9300 .
C14 C15 1.499(19) .
C14 H14A 0.9700 .
C14 H14B 0.9700 .
C15 C16 1.550(18) .
C15 H15A 0.9700 .
C15 H15B 0.9700 .
C16 C17 1.492(18) .
C16 H16A 0.9700 .
C16 H16B 0.9700 .
C17 H17A 0.9700 .
C17 H17B 0.9700 .
C15' C16' 1.544(18) .
C15' H15C 0.9700 .
C15' H15D 0.9700 .
C16' H16C 0.9700 .
C16' H16D 0.9700 .
C18 C19 1.369(9) .
C18 H18A 0.9300 .
C19 H19A 0.9300 .
C20 H20A 0.9300 .

loop_
_geom_hbond_atom_site_label_D
_geom_hbond_atom_site_label_H
_geom_hbond_atom_site_label_A
_geom_hbond_distance_DH
_geom_hbond_distance_HA
_geom_hbond_distance_DA
_geom_hbond_angle_DHA
_geom_hbond_site_symmetry_A
O2W H2WB O1 0.82 2.22 2.841(8) 132.6 3_655
O H O1W 0.75(8) 2.16(8) 2.879(10) 163(8) 1_556

loop_
_geom_torsion_atom_site_label_1
_geom_torsion_atom_site_label_2
_geom_torsion_atom_site_label_3
_geom_torsion_atom_site_label_4
_geom_torsion
_geom_torsion_site_symmetry_1
_geom_torsion_site_symmetry_4
O2 Co2 O Co1 13.79(19) . .
O3 Co2 O Co1 -166.45(17) 2_646 .
N4 Co2 O Co1 102.4(2) 2_546 .
O7 Co2 O Co1 -76.23(18) 3_657 .
O5 Co2 O Co1 -71.6(3) 3_657 .
O2 Co2 O Co1 116.89(14) . 3_656
O3 Co2 O Co1 -63.35(15) 2_646 3_656
N4 Co2 O Co1 -154.50(15) 2_546 3_656
O7 Co2 O Co1 26.86(13) 3_657 3_656
O5 Co2 O Co1 31.5(3) 3_657 3_656
O4 Co1 O Co2 72(2) 4_565 .
O Co1 O Co2 104.9(2) 3_656 .
N1 Co1 O Co2 -80.2(2) . .
O1 Co1 O Co2 8.96(19) . .
O7 Co1 O Co2 -179.49(17) 1_554 .
O4 Co1 O Co1 -33(2) 4_565 3_656
O Co1 O Co1 0.0 3_656 3_656
N1 Co1 O Co1 174.89(16) . 3_656
O1 Co1 O Co1 -95.92(13) . 3_656
O7 Co1 O Co1 75.63(14) 1_554 3_656
O4 Co1 O1 C7 135.7(4) 4_565 .
O Co1 O1 C7 -47.1(4) . .
O Co1 O1 C7 -131.9(3) 3_656 .
N1 Co1 O1 C7 47.4(4) . .
O7 Co1 O1 C7 165.3(4) 1_554 .
O Co2 O2 C7 -27.6(5) . .
O3 Co2 O2 C7 153.2(5) 2_646 .
N4 Co2 O2 C7 -141.4(5) 2_546 .
O7 Co2 O2 C7 52.5(5) 3_657 .
O5 Co2 O2 C7 124.1(5) 3_657 .
O4 Co1 N1 C13 -25.5(6) 4_565 .
O Co1 N1 C13 153.0(6) . .
O Co1 N1 C13 -133.0(15) 3_656 .
O1 Co1 N1 C13 55.0(6) . .
O7 Co1 N1 C13 -110.9(6) 1_554 .
O4 Co1 N1 C11 163.4(7) 4_565 .
O Co1 N1 C11 -18.0(7) . .
O Co1 N1 C11 55.9(19) 3_656 .
O1 Co1 N1 C11 -116.1(7) . .
O7 Co1 N1 C11 78.0(7) 1_554 .
C6 C1 C2 C3 -0.7(7) . .
C7 C1 C2 C3 177.1(4) . .
C1 C2 C3 C4 2.7(7) . .
C1 C2 C3 C8 -176.5(4) . .
C2 C3 C4 C5 -2.9(7) . .
C8 C3 C4 C5 176.4(5) . .
C3 C4 C5 C6 1.0(8) . .
C3 C4 C5 O5 178.7(4) . .
C9 O5 C5 C4 123.1(5) . .
Co2 O5 C5 C4 -92.6(5) 3_657 .
C9 O5 C5 C6 -59.2(7) . .
Co2 O5 C5 C6 85.1(5) 3_657 .
C4 C5 C6 C1 1.1(8) . .
O5 C5 C6 C1 -176.5(4) . .
C2 C1 C6 C5 -1.2(8) . .
C7 C1 C6 C5 -179.0(4) . .
Co1 O1 C7 O2 50.0(6) . .
Co1 O1 C7 C1 -128.6(4) . .
Co2 O2 C7 O1 -5.1(8) . .
Co2 O2 C7 C1 173.5(3) . .
C6 C1 C7 O1 -179.2(5) . .
C2 C1 C7 O1 3.0(7) . .
C6 C1 C7 O2 2.1(7) . .
C2 C1 C7 O2 -175.7(4) . .
Co2 O3 C8 O4 -12.1(7) 2_656 .
Co2 O3 C8 C3 166.7(3) 2_656 .
Co1 O4 C8 O3 12.3(8) 4_566 .
Co1 O4 C8 C3 -166.5(3) 4_566 .
C4 C3 C8 O3 171.7(4) . .
C2 C3 C8 O3 -9.1(7) . .
C4 C3 C8 O4 -9.4(7) . .
C2 C3 C8 O4 169.8(4) . .
C5 O5 C9 C10 -178.9(4) . .
Co2 O5 C9 C10 32.0(5) 3_657 .
Co2 O7 C10 O6 163.3(5) 3_657 .
Co1 O7 C10 O6 -15.8(11) 1_556 .
Co2 O7 C10 C9 -12.6(6) 3_657 .
Co1 O7 C10 C9 168.4(4) 1_556 .
O5 C9 C10 O7 -15.1(7) . .
O5 C9 C10 O6 168.6(5) . .
C13 N1 C11 C12 0.0(11) . .
Co1 N1 C11 C12 172.3(7) . .
C13 N2 C12 C11 -0.3(14) . .
C14 N2 C12 C11 169.5(11) . .
N1 C11 C12 N2 0.2(14) . .
C11 N1 C13 N2 -0.2(10) . .
Co1 N1 C13 N2 -173.3(6) . .
C12 N2 C13 N1 0.4(13) . .
C14 N2 C13 N1 -169.9(9) . .
C12 N2 C14 C15 81(5) . .
C13 N2 C14 C15 -111(5) . .
N2 C14 C15 C16 -177(5) . .
C14 C15 C16 C17 58(9) . .
C20 N3 C17 C16 -103(3) . .
C18 N3 C17 C16 82(3) . .
C15 C16 C17 N3 173(4) . .
C20 N3 C18 C19 -1.2(11) . .
C17 N3 C18 C19 174.9(9) . .
C20 N4 C19 C18 -0.4(9) . .
Co2 N4 C19 C18 -162.0(6) 2_556 .
N3 C18 C19 N4 1.0(11) . .
C19 N4 C20 N3 -0.3(8) . .
Co2 N4 C20 N3 161.4(5) 2_556 .
C18 N3 C20 N4 1.0(10) . .
C17 N3 C20 N4 -175.1(8) . .
